data_4326913
loop_
_publ_author_name
'Sankarasekaran Shanmugaraju'
'Sachin A. Joshi'
'Partha Sarathi Mukherjee'

_publ_section_title
;
 Self-Assembly of Metallamacrocycles Using a Dinuclear Organometallic
 Acceptor: Synthesis, Characterization, and Sensing Study
;
_journal_name_full 'Inorganic Chemistry'
_journal_page_first 11736
_journal_page_last 11745
_journal_paper_doi 10.1021/ic201745y
_journal_volume 50
_journal_year 2011
_chemical_formula_moiety 'C40 H68 I2 P4 Pt2'
_chemical_formula_sum 'C40 H68 I2 O P4 Pt2'
_chemical_formula_weight 1316.79
_chemical_name_systematic
;
 ?
;
_space_group_IT_number 2
_symmetry_cell_setting triclinic
_symmetry_space_group_name_Hall '-P 1'
_symmetry_space_group_name_H-M 'P -1'
_atom_sites_solution_hydrogens geom
_atom_sites_solution_primary direct
_atom_sites_solution_secondary difmap
_audit_creation_method SHELXL-97
_cell_angle_alpha 105.619(9)
_cell_angle_beta 90.102(9)
_cell_angle_gamma 105.726(9)
_cell_formula_units_Z 4
_cell_length_a 16.804(3)
_cell_length_b 17.587(3)
_cell_length_c 17.973(3)
_cell_measurement_temperature 100(2)
_cell_volume 4907.9(15)
_computing_cell_refinement 'Bruker kappa apex ccd'
_computing_data_collection 'Bruker kappa apex ccd'
_computing_data_reduction 'Bruker saint'
_computing_molecular_graphics ortep-III
_computing_publication_material winGX1.80.05
_computing_structure_refinement 'SHELXL-97 (Sheldrick, 2008)'
_computing_structure_solution Shelxs-97
_diffrn_ambient_temperature 100(2)
_diffrn_detector_area_resol_mean 0.3
_diffrn_measured_fraction_theta_full 0.731
_diffrn_measured_fraction_theta_max 0.731
_diffrn_measurement_device_type 'CCD area detector'
_diffrn_measurement_method 'phi and omega scan'
_diffrn_radiation_monochromator graphite
_diffrn_radiation_source 'fine-focus sealed tube'
_diffrn_radiation_type MoK\a
_diffrn_radiation_wavelength 0.71073
_diffrn_reflns_av_R_equivalents 0.0000
_diffrn_reflns_av_sigmaI/netI 0.0018
_diffrn_reflns_limit_h_max 21
_diffrn_reflns_limit_h_min -21
_diffrn_reflns_limit_k_max 21
_diffrn_reflns_limit_k_min -22
_diffrn_reflns_limit_l_max 13
_diffrn_reflns_limit_l_min 0
_diffrn_reflns_number 16384
_diffrn_reflns_theta_full 25.0
_diffrn_reflns_theta_max 25.0
_diffrn_reflns_theta_min 1.18
_exptl_absorpt_coefficient_mu 7.110
_exptl_absorpt_correction_T_max 0.491
_exptl_absorpt_correction_T_min 0.374
_exptl_absorpt_correction_type empirical
_exptl_absorpt_process_details SADABS
_exptl_crystal_colour colorless
_exptl_crystal_density_diffrn 1.804
_exptl_crystal_description 'block shape'
_exptl_crystal_F_000 2552
_exptl_crystal_size_max 0.15
_exptl_crystal_size_mid 0.12
_exptl_crystal_size_min 0.10
_refine_diff_density_max 2.367
_refine_diff_density_min -2.421
_refine_diff_density_rms 0.064
_refine_ls_extinction_method none
_refine_ls_goodness_of_fit_ref 0.940
_refine_ls_hydrogen_treatment mixed
_refine_ls_matrix_type full
_refine_ls_number_parameters 873
_refine_ls_number_reflns 16384
_refine_ls_number_restraints 327
_refine_ls_restrained_S_all 0.958
_refine_ls_R_factor_all 0.0187
_refine_ls_R_factor_gt 0.0187
_refine_ls_shift/su_max 14.222
_refine_ls_shift/su_mean 0.125
_refine_ls_structure_factor_coef Fsqd
_refine_ls_weighting_details 'calc w=1/[\s^2^(Fo^2^)+(0.0470P)^2^+4.0592P] where P=(Fo^2^+2Fc^2^)/3'
_refine_ls_weighting_scheme calc
_refine_ls_wR_factor_gt 0.0693
_refine_ls_wR_factor_ref 0.0693
_reflns_number_gt 16346
_reflns_number_total 16384
_reflns_threshold_expression >2\s(I)
_cod_data_source_file ic201745y_si_002.cif
_cod_data_source_block complex-1a
_cod_database_code 4326913

loop_
_symmetry_equiv_pos_as_xyz
'x, y, z'
'-x, -y, -z'

loop_
_atom_site_label
_atom_site_type_symbol
_atom_site_fract_x
_atom_site_fract_y
_atom_site_fract_z
_atom_site_U_iso_or_equiv
_atom_site_adp_type
_atom_site_occupancy
_atom_site_symmetry_multiplicity
_atom_site_calc_flag
_atom_site_refinement_flags
Pt2 Pt 0.478995(8) 0.226032(8) 0.058365(10) 0.05042(6) Uani 1 1 d .
Pt3 Pt 1.366282(9) 0.226607(8) 0.554288(11) 0.05513(6) Uani 1 1 d .
I1 I 0.44547(2) 0.13047(2) 0.15324(2) 0.08383(11) Uani 1 1 d .
I4 I 1.35089(2) 0.13231(2) 0.64925(3) 0.09528(12) Uani 1 1 d .
P3 P 0.61135(5) 0.28699(6) 0.12023(7) 0.0647(3) Uani 1 1 d .
P4 P 0.35380(6) 0.15875(6) -0.01028(7) 0.0638(3) Uani 1 1 d U
P7 P 1.26768(6) 0.28747(6) 0.61440(8) 0.0666(3) Uani 1 1 d U
P8 P 1.45619(7) 0.16258(6) 0.48519(8) 0.0701(3) Uani 1 1 d U
C5 C 1.3810(2) 0.2901(2) 0.4870(3) 0.0667(14) Uani 1 1 d U
C6 C 1.38504(15) 0.32781(15) 0.4454(2) 0.0455(10) Uani 1 1 d U
C9 C 0.50618(14) 0.29131(13) -0.01494(19) 0.0344(7) Uani 1 1 d U
C10 C 0.51603(14) 0.3351(2) -0.0500(3) 0.0651(12) Uani 1 1 d U
C11 C 0.6169(2) 0.3171(2) 0.2203(3) 0.0736(15) Uani 1 1 d U
H11A H 0.5829 0.3542 0.2373 0.088 Uiso 1 1 calc R
H11B H 0.5946 0.2691 0.2386 0.088 Uiso 1 1 calc R
C16 C 1.5172(3) 0.2185(5) 0.4153(3) 0.119(3) Uani 1 1 d U
H16A H 1.5513 0.1860 0.3865 0.142 Uiso 1 1 calc R
H16B H 1.4789 0.2248 0.3786 0.142 Uiso 1 1 calc R
C24 C 1.5515(2) 0.4753(2) 0.7829(2) 0.0524(10) Uani 1 1 d U
C25 C 1.5119(2) 0.3919(2) 0.7579(3) 0.0712(14) Uani 1 1 d U
H25 H 1.4917 0.3677 0.7062 0.085 Uiso 1 1 calc R
C29 C 1.53077(14) 0.38310(16) 0.88781(19) 0.0314(7) Uani 1 1 d U
C30 C 1.5845(3) 0.5120(2) 0.8612(3) 0.0610(11) Uani 1 1 d U
H30 H 1.6141 0.5673 0.8778 0.073 Uiso 1 1 calc R
C31 C 1.5759(2) 0.5280(2) 0.7219(3) 0.0634(13) Uani 1 1 d U
C32 C 1.5790(3) 0.4901(3) 0.6490(3) 0.0799(15) Uani 1 1 d U
H32 H 1.5769 0.4347 0.6321 0.096 Uiso 1 1 calc R
C33 C 1.5790(2) 0.6111(2) 0.7463(3) 0.0598(11) Uani 1 1 d U
H33 H 1.5732 0.6355 0.7979 0.072 Uiso 1 1 calc R
C37 C 1.2760(4) 0.3262(4) 0.7188(4) 0.125(2) Uani 1 1 d U
H37A H 1.2786 0.2812 0.7394 0.150 Uiso 1 1 calc R
H37B H 1.3290 0.3678 0.7339 0.150 Uiso 1 1 calc R
C38 C 1.2122(3) 0.3621(3) 0.7590(3) 0.0856(16) Uani 1 1 d U
H38A H 1.2276 0.3817 0.8138 0.128 Uiso 1 1 calc R
H38B H 1.1596 0.3209 0.7493 0.128 Uiso 1 1 calc R
H38C H 1.2080 0.4071 0.7401 0.128 Uiso 1 1 calc R
C41 C 0.3093(8) 0.1896(6) -0.0893(4) 0.257(8) Uani 1 1 d U
H41A H 0.3436 0.1859 -0.1327 0.309 Uiso 1 1 calc R
H41B H 0.2538 0.1539 -0.1074 0.309 Uiso 1 1 calc R
C43 C 0.2877(6) 0.1652(6) 0.0578(5) 0.146(3) Uani 1 1 d U
H43A H 0.2607 0.1090 0.0581 0.175 Uiso 1 1 calc R
H43B H 0.3214 0.1912 0.1066 0.175 Uiso 1 1 calc R
C48 C 1.4140(2) 0.4591(3) 0.4029(3) 0.0684(13) Uani 1 1 d U
H48 H 1.4200 0.4845 0.4559 0.082 Uiso 1 1 calc R
C49 C 1.39982(16) 0.37993(18) 0.3798(2) 0.0478(9) Uani 1 1 d U
C50 C 1.40987(18) 0.3448(2) 0.3040(2) 0.0497(9) Uani 1 1 d U
H50 H 1.4089 0.2897 0.2877 0.060 Uiso 1 1 calc R
C51 C 1.50223(18) 0.3451(2) 0.8074(2) 0.0492(9) Uani 1 1 d U
H51 H 1.4773 0.2887 0.7898 0.059 Uiso 1 1 calc R
C52 C 1.5987(6) 0.1471(5) 0.5353(5) 0.145(3) Uani 1 1 d U
H52A H 1.6280 0.1456 0.5806 0.218 Uiso 1 1 calc R
H52B H 1.6345 0.1844 0.5111 0.218 Uiso 1 1 calc R
H52C H 1.5818 0.0931 0.4996 0.218 Uiso 1 1 calc R
C53 C 1.3676(7) 0.0529(5) 0.4469(9) 0.292(10) Uani 1 1 d U
H53A H 1.3770 0.0099 0.4672 0.350 Uiso 1 1 calc R
H53B H 1.3114 0.0568 0.4531 0.350 Uiso 1 1 calc R
C54 C 0.2213(11) 0.2056(9) 0.0617(10) 0.296(8) Uani 1 1 d U
H54A H 0.1783 0.1820 0.0907 0.444 Uiso 1 1 calc R
H54B H 0.1988 0.1980 0.0102 0.444 Uiso 1 1 calc R
H54C H 0.2434 0.2634 0.0869 0.444 Uiso 1 1 calc R
C55 C 1.5742(3) 0.3059(4) 0.4625(6) 0.175(4) Uani 1 1 d U
H55A H 1.5979 0.3365 0.4272 0.262 Uiso 1 1 calc R
H55B H 1.6177 0.2992 0.4926 0.262 Uiso 1 1 calc R
H55C H 1.5415 0.3350 0.4964 0.262 Uiso 1 1 calc R
C57 C 0.6583(6) 0.3883(7) 0.0928(5) 0.298(9) Uani 1 1 d U
H57A H 0.7164 0.4094 0.1116 0.358 Uiso 1 1 calc R
H57B H 0.6555 0.3760 0.0367 0.358 Uiso 1 1 calc R
C58 C 0.6647(3) 0.2079(5) 0.0979(5) 0.148(4) Uani 1 1 d U
H58A H 0.7147 0.2288 0.1328 0.178 Uiso 1 1 calc R
H58B H 0.6299 0.1615 0.1130 0.178 Uiso 1 1 calc R
C59 C 0.6880(5) 0.1766(4) 0.0266(6) 0.168(4) Uani 1 1 d U
H59A H 0.7222 0.1417 0.0300 0.252 Uiso 1 1 calc R
H59B H 0.7187 0.2208 0.0072 0.252 Uiso 1 1 calc R
H59C H 0.6396 0.1452 -0.0079 0.252 Uiso 1 1 calc R
C60 C 0.7073(4) 0.3607(3) 0.2568(4) 0.110(2) Uani 1 1 d U
H60A H 0.7068 0.3815 0.3119 0.165 Uiso 1 1 calc R
H60B H 0.7313 0.4055 0.2354 0.165 Uiso 1 1 calc R
H60C H 0.7395 0.3221 0.2456 0.165 Uiso 1 1 calc R
C65 C 1.2002(13) 0.2199(12) 0.6269(11) 0.363(11) Uani 1 1 d U
H65A H 1.2241 0.1892 0.6536 0.436 Uiso 1 1 calc R
H65B H 1.1634 0.2438 0.6612 0.436 Uiso 1 1 calc R
C66 C 1.3637(11) 0.4621(4) 0.6178(7) 0.359(12) Uani 1 1 d U
H66A H 1.3489 0.5129 0.6315 0.538 Uiso 1 1 calc R
H66B H 1.3940 0.4588 0.5723 0.538 Uiso 1 1 calc R
H66C H 1.3975 0.4600 0.6598 0.538 Uiso 1 1 calc R
C68 C 1.3970(13) 0.0483(11) 0.3588(11) 0.348(11) Uani 1 1 d U
H68A H 1.3868 -0.0083 0.3294 0.522 Uiso 1 1 calc R
H68B H 1.4551 0.0758 0.3617 0.522 Uiso 1 1 calc R
H68C H 1.3661 0.0746 0.3340 0.522 Uiso 1 1 calc R
C69 C 1.5719(2) 0.4642(2) 0.9128(3) 0.0616(11) Uani 1 1 d U
H69 H 1.5917 0.4879 0.9646 0.074 Uiso 1 1 calc R
C70 C 1.2953(8) 0.3994(6) 0.6035(5) 0.207(6) Uani 1 1 d U
H70A H 1.2787 0.3911 0.5495 0.248 Uiso 1 1 calc R
H70B H 1.2549 0.4228 0.6326 0.248 Uiso 1 1 calc R
C75 C 0.3525(5) 0.0452(4) -0.0598(5) 0.137(3) Uani 1 1 d U
H75A H 0.3096 0.0078 -0.0404 0.165 Uiso 1 1 calc R
H75B H 0.3412 0.0322 -0.1154 0.165 Uiso 1 1 calc R
C76 C 0.4351(12) 0.0364(10) -0.0417(11) 0.348(10) Uani 1 1 d U
H76A H 0.4381 -0.0174 -0.0697 0.522 Uiso 1 1 calc R
H76B H 0.4432 0.0437 0.0130 0.522 Uiso 1 1 calc R
H76C H 0.4774 0.0773 -0.0566 0.522 Uiso 1 1 calc R
C77 C 0.3071(2) 0.2767(4) -0.0552(5) 0.153(4) Uani 1 1 d U
H77A H 0.3042 0.3016 -0.0961 0.230 Uiso 1 1 calc R
H77B H 0.3564 0.3070 -0.0216 0.230 Uiso 1 1 calc R
H77C H 0.2593 0.2771 -0.0261 0.230 Uiso 1 1 calc R
C80 C 0.6162(7) 0.4546(3) 0.1243(4) 0.194(6) Uani 1 1 d U
H80A H 0.6438 0.5029 0.1092 0.291 Uiso 1 1 calc R
H80B H 0.6188 0.4675 0.1798 0.291 Uiso 1 1 calc R
H80C H 0.5593 0.4355 0.1038 0.291 Uiso 1 1 calc R
C83 C 1.1509(8) 0.1627(8) 0.5590(9) 0.233(6) Uani 1 1 d U
H83A H 1.1240 0.1120 0.5704 0.349 Uiso 1 1 calc R
H83B H 1.1860 0.1525 0.5176 0.349 Uiso 1 1 calc R
H83C H 1.1098 0.1855 0.5437 0.349 Uiso 1 1 calc R
C90 C 1.5209(4) 0.1768(4) 0.5591(4) 0.129(3) Uani 1 1 d U
H90A H 1.5386 0.2349 0.5867 0.155 Uiso 1 1 calc R
H90B H 1.4922 0.1475 0.5944 0.155 Uiso 1 1 calc R
Pt1 Pt 0.980615(8) 0.225692(8) 0.298029(9) 0.05163(6) Uani 1 1 d .
Pt4 Pt 0.863906(8) 0.226540(8) -0.200827(9) 0.05265(6) Uani 1 1 d .
I2 I 0.84877(3) 0.13541(2) -0.34738(2) 0.09370(12) Uani 1 1 d .
I3 I 0.94642(2) 0.12776(2) 0.15432(2) 0.09023(11) Uani 1 1 d .
P1 P 0.95904(8) 0.17887(17) -0.17033(8) 0.1895(14) Uani 1 1 d .
P2 P 0.76417(6) 0.28799(7) -0.22714(8) 0.0708(3) Uani 1 1 d .
P5 P 1.11396(5) 0.28917(6) 0.26984(7) 0.0630(3) Uani 1 1 d .
P6 P 0.86002(4) 0.18529(12) 0.33399(6) 0.1161(7) Uani 1 1 d U
C1 C 1.0080(3) 0.2869(2) 0.3983(3) 0.0828(15) Uani 1 1 d U
C2 C 1.01918(13) 0.33008(16) 0.4662(2) 0.0489(10) Uani 1 1 d U
C3 C 1.02895(12) 0.38285(17) 0.54994(19) 0.0380(8) Uani 1 1 d U
C4 C 1.07023(19) 0.46885(17) 0.5761(2) 0.0586(11) Uani 1 1 d U
H4 H 1.0878 0.4960 0.5387 0.070 Uiso 1 1 calc R
C7 C 0.8648(3) 0.2861(3) -0.0990(3) 0.112(2) Uani 1 1 d U
C8 C 0.88232(16) 0.32514(17) -0.0378(3) 0.0628(14) Uani 1 1 d U
C12 C 1.0127(3) 0.2164(4) -0.0700(3) 0.0966(19) Uani 1 1 d U
H12A H 0.9712 0.2180 -0.0327 0.116 Uiso 1 1 calc R
H12B H 1.0413 0.1772 -0.0634 0.116 Uiso 1 1 calc R
C13 C 0.7644(6) 0.3861(3) -0.1573(4) 0.164(4) Uani 1 1 d U
H13A H 0.7209 0.4050 -0.1755 0.196 Uiso 1 1 calc R
H13B H 0.7491 0.3749 -0.1085 0.196 Uiso 1 1 calc R
C14 C 1.1830(4) 0.2122(4) 0.2433(4) 0.118(3) Uani 1 1 d U
H14A H 1.1619 0.1702 0.1948 0.141 Uiso 1 1 calc R
H14B H 1.2402 0.2410 0.2397 0.141 Uiso 1 1 calc R
C15 C 0.82203(19) 0.2092(4) 0.4308(3) 0.0922(18) Uani 1 1 d U
H15A H 0.7671 0.1739 0.4329 0.111 Uiso 1 1 calc R
H15B H 0.8600 0.2077 0.4707 0.111 Uiso 1 1 calc R
C17 C 0.90281(13) 0.38390(18) 0.0566(2) 0.0382(8) Uani 1 1 d U
C18 C 0.9059(2) 0.34202(18) 0.1150(2) 0.0516(9) Uani 1 1 d U
H18 H 0.8955 0.2852 0.1026 0.062 Uiso 1 1 calc R
C19 C 0.9247(3) 0.3898(3) 0.1879(3) 0.0860(17) Uani 1 1 d U
H19 H 0.9368 0.3678 0.2268 0.103 Uiso 1 1 calc R
C20 C 0.92627(15) 0.47384(16) 0.20626(19) 0.0342(8) Uani 1 1 d U
C21 C 1.0042(2) 0.34595(19) -0.3896(2) 0.0569(11) Uani 1 1 d U
H21 H 0.9791 0.2895 -0.4052 0.068 Uiso 1 1 calc R
C22 C 1.0130(3) 0.3851(2) -0.3055(3) 0.096(2) Uani 1 1 d U
H22 H 0.9967 0.3603 -0.2662 0.115 Uiso 1 1 calc R
C23 C 1.05605(15) 0.4781(2) -0.2973(2) 0.0648(14) Uani 1 1 d U
C26 C 0.9111(3) 0.4610(2) 0.0753(3) 0.0716(13) Uani 1 1 d U
H26 H 0.9048 0.4850 0.0363 0.086 Uiso 1 1 calc R
C27 C 0.9303(3) 0.5134(2) 0.1552(3) 0.0710(13) Uani 1 1 d U
H27 H 0.9442 0.5706 0.1679 0.085 Uiso 1 1 calc R
C28 C 1.0852(2) 0.51208(16) -0.3517(2) 0.0507(10) Uani 1 1 d U
H28 H 1.1164 0.5669 -0.3388 0.061 Uiso 1 1 calc R
C34 C 0.7763(4) 0.3254(3) -0.3120(3) 0.0922(17) Uani 1 1 d U
H34A H 0.8253 0.3723 -0.3012 0.111 Uiso 1 1 calc R
H34B H 0.7878 0.2828 -0.3539 0.111 Uiso 1 1 calc R
C35 C 1.0371(4) 0.1462(3) -0.2331(4) 0.134(3) Uani 1 1 d U
H35A H 1.0617 0.1113 -0.2126 0.161 Uiso 1 1 calc R
H35B H 1.0123 0.1161 -0.2851 0.161 Uiso 1 1 calc R
C45 C 1.1696(3) 0.3787(3) 0.3372(3) 0.0930(17) Uani 1 1 d U
H45A H 1.1763 0.3658 0.3856 0.112 Uiso 1 1 calc R
H45B H 1.2245 0.3955 0.3197 0.112 Uiso 1 1 calc R
C56 C 0.6457(4) 0.1847(7) -0.1833(8) 0.259(7) Uani 1 1 d U
H56A H 0.5969 0.2002 -0.1663 0.389 Uiso 1 1 calc R
H56B H 0.6908 0.2132 -0.1442 0.389 Uiso 1 1 calc R
H56C H 0.6355 0.1264 -0.1922 0.389 Uiso 1 1 calc R
C61 C 1.1751(5) 0.1764(4) 0.3086(5) 0.158(4) Uani 1 1 d U
H61A H 1.2014 0.1329 0.2985 0.238 Uiso 1 1 calc R
H61B H 1.1175 0.1548 0.3151 0.238 Uiso 1 1 calc R
H61C H 1.2014 0.2182 0.3549 0.238 Uiso 1 1 calc R
C62 C 1.1365(4) 0.4477(3) 0.3532(4) 0.163(4) Uani 1 1 d U
H62A H 1.1676 0.4897 0.3972 0.244 Uiso 1 1 calc R
H62B H 1.0795 0.4308 0.3640 0.244 Uiso 1 1 calc R
H62C H 1.1401 0.4689 0.3090 0.244 Uiso 1 1 calc R
C63 C 1.1209(3) 0.3150(4) 0.1783(5) 0.146(3) Uani 1 1 d U
H63A H 1.0991 0.2647 0.1367 0.175 Uiso 1 1 calc R
H63B H 1.0855 0.3503 0.1777 0.175 Uiso 1 1 calc R
C64 C 1.2063(3) 0.3572(3) 0.1613(4) 0.106(2) Uani 1 1 d U
H64A H 1.2033 0.3708 0.1133 0.159 Uiso 1 1 calc R
H64B H 1.2410 0.3212 0.1572 0.159 Uiso 1 1 calc R
H64C H 1.2293 0.4066 0.2024 0.159 Uiso 1 1 calc R
C67 C 0.6659(3) 0.2050(6) -0.2509(5) 0.152(3) Uani 1 1 d U
H67A H 0.6227 0.2237 -0.2699 0.182 Uiso 1 1 calc R
H67B H 0.6726 0.1577 -0.2904 0.182 Uiso 1 1 calc R
C73 C 0.9203(13) 0.0562(11) 0.3670(12) 0.360(11) Uani 1 1 d .
H73A H 0.9070 -0.0023 0.3584 0.540 Uiso 1 1 calc R
H73B H 0.9170 0.0821 0.4208 0.540 Uiso 1 1 calc R
H73C H 0.9755 0.0764 0.3529 0.540 Uiso 1 1 calc R
C78 C 0.7044(6) 0.3515(4) -0.3426(4) 0.158(4) Uani 1 1 d U
H78A H 0.7155 0.3602 -0.3925 0.237 Uiso 1 1 calc R
H78B H 0.6999 0.4016 -0.3071 0.237 Uiso 1 1 calc R
H78C H 0.6533 0.3090 -0.3471 0.237 Uiso 1 1 calc R
C82 C 0.8215(4) 0.3014(5) 0.4342(4) 0.148(3) Uani 1 1 d U
H82A H 0.8021 0.3260 0.4825 0.222 Uiso 1 1 calc R
H82B H 0.7853 0.3000 0.3921 0.222 Uiso 1 1 calc R
H82C H 0.8767 0.3334 0.4300 0.222 Uiso 1 1 calc R
C86 C 1.0747(4) 0.3007(5) -0.0526(5) 0.153(3) Uani 1 1 d U
H86A H 1.0959 0.3181 0.0008 0.230 Uiso 1 1 calc R
H86B H 1.0480 0.3393 -0.0623 0.230 Uiso 1 1 calc R
H86C H 1.1197 0.2982 -0.0852 0.230 Uiso 1 1 calc R
C87 C 0.8854(11) 0.0685(10) -0.1762(12) 0.256(8) Uani 1 1 d DU
H87A H 0.8663 0.0484 -0.2308 0.307 Uiso 1 1 calc R
H87B H 0.9254 0.0393 -0.1707 0.307 Uiso 1 1 calc R
C88 C 0.8274(9) 0.0333(9) -0.1483(11) 0.245(7) Uani 1 1 d DU
H88A H 0.8126 -0.0245 -0.1745 0.367 Uiso 1 1 calc R
H88B H 0.7812 0.0543 -0.1535 0.367 Uiso 1 1 calc R
H88C H 0.8417 0.0417 -0.0943 0.367 Uiso 1 1 calc R
C93 C 1.1016(8) 0.2250(7) -0.2333(8) 0.235(6) Uani 1 1 d U
H93A H 1.1358 0.2141 -0.2753 0.353 Uiso 1 1 calc R
H93B H 1.1354 0.2464 -0.1851 0.353 Uiso 1 1 calc R
H93C H 1.0745 0.2647 -0.2397 0.353 Uiso 1 1 calc R
C94 C 0.8413(5) 0.45466(19) -0.1412(3) 0.137(3) Uani 1 1 d U
H94A H 0.8369 0.4967 -0.0959 0.205 Uiso 1 1 calc R
H94B H 0.8496 0.4771 -0.1847 0.205 Uiso 1 1 calc R
H94C H 0.8875 0.4348 -0.1327 0.205 Uiso 1 1 calc R
C84A C 0.8531(17) 0.0779(15) 0.3132(16) 0.439(13) Uiso 1 1 d U
H84A H 0.8620 0.0575 0.2591 0.526 Uiso 1 1 calc R
H84B H 0.7973 0.0485 0.3209 0.526 Uiso 1 1 calc R
C46 C 0.7628(3) 0.1466(3) 0.2619(3) 0.0882(12) Uiso 1 1 d DU
H46A H 0.7439 0.0892 0.2613 0.106 Uiso 1 1 calc R
H46B H 0.7246 0.1718 0.2930 0.106 Uiso 1 1 calc R
C47 C 0.7316(4) 0.1419(4) 0.1803(4) 0.146(2) Uiso 1 1 d DU
H47A H 0.6733 0.1142 0.1717 0.218 Uiso 1 1 calc R
H47B H 0.7609 0.1121 0.1428 0.218 Uiso 1 1 calc R
H47C H 0.7412 0.1966 0.1752 0.218 Uiso 1 1 calc R

loop_
_atom_site_aniso_label
_atom_site_aniso_U_11
_atom_site_aniso_U_22
_atom_site_aniso_U_33
_atom_site_aniso_U_23
_atom_site_aniso_U_13
_atom_site_aniso_U_12
Pt2 0.05611(7) 0.05552(7) 0.04523(14) 0.02427(6) 0.00672(6) 0.01478(5)
Pt3 0.06489(8) 0.05812(7) 0.05246(15) 0.03098(7) 0.00363(7) 0.01847(6)
I1 0.1008(2) 0.08692(18) 0.0721(3) 0.05134(18) 0.00504(17) 0.01124(15)
I4 0.1240(3) 0.0949(2) 0.0879(3) 0.0659(2) 0.0103(2) 0.02506(18)
P3 0.0491(4) 0.0759(6) 0.0692(10) 0.0178(5) 0.0010(4) 0.0202(4)
P4 0.0685(5) 0.0581(5) 0.0518(9) 0.0032(4) -0.0018(5) 0.0088(4)
P7 0.0680(5) 0.0607(5) 0.0806(11) 0.0419(5) 0.0092(5) 0.0119(4)
P8 0.0807(6) 0.0539(5) 0.0725(10) 0.0001(5) -0.0060(5) 0.0310(4)
C5 0.0591(17) 0.069(2) 0.106(4) 0.078(3) 0.049(2) 0.0215(14)
C6 0.0420(12) 0.0341(11) 0.056(3) -0.0036(13) 0.0336(13) 0.0201(9)
C9 0.0322(10) 0.0219(9) 0.041(2) 0.0095(10) -0.0087(10) -0.0061(7)
C10 0.0174(9) 0.0611(17) 0.102(3) -0.0080(19) -0.0373(14) 0.0172(11)
C11 0.070(2) 0.068(2) 0.094(4) 0.060(2) -0.040(2) 0.0002(16)
C16 0.097(3) 0.279(8) 0.031(3) 0.048(4) 0.049(3) 0.134(5)
C24 0.0587(16) 0.089(2) 0.051(3) 0.050(2) 0.0365(17) 0.0589(17)
C25 0.0501(16) 0.070(2) 0.111(4) 0.070(2) -0.0198(19) 0.0002(14)
C29 0.0306(10) 0.0496(13) 0.030(2) 0.0303(13) 0.0070(11) 0.0176(9)
C30 0.088(2) 0.0503(16) 0.049(4) 0.0312(18) 0.010(2) 0.0095(16)
C31 0.082(2) 0.0600(19) 0.072(4) 0.047(2) 0.040(2) 0.0299(16)
C32 0.138(4) 0.070(2) 0.023(4) 0.019(2) 0.023(3) 0.009(2)
C33 0.089(2) 0.0515(16) 0.042(3) 0.0281(17) -0.003(2) 0.0102(15)
C37 0.128(5) 0.142(5) 0.117(7) 0.070(5) -0.035(4) 0.024(4)
C38 0.098(3) 0.082(3) 0.078(4) 0.031(2) 0.057(3) 0.019(2)
C41 0.465(17) 0.244(9) 0.093(6) -0.077(6) -0.169(9) 0.275(11)
C43 0.190(8) 0.176(7) 0.113(7) 0.052(5) 0.022(6) 0.107(6)
C48 0.081(2) 0.108(3) 0.057(4) 0.068(3) 0.039(2) 0.049(2)
C49 0.0370(12) 0.0497(14) 0.062(3) 0.0138(15) 0.0023(13) 0.0223(11)
C50 0.0466(14) 0.0698(19) 0.048(3) 0.0347(18) 0.0172(15) 0.0237(13)
C51 0.0497(14) 0.0603(17) 0.054(3) 0.0420(18) 0.0044(15) 0.0167(12)
C52 0.204(8) 0.145(6) 0.119(7) 0.113(5) -0.013(6) 0.030(5)
C53 0.266(11) 0.102(5) 0.44(2) -0.059(8) -0.299(14) 0.082(6)
C54 0.34(2) 0.279(17) 0.32(2) 0.147(16) 0.051(17) 0.106(16)
C55 0.0414(19) 0.200(6) 0.362(12) 0.233(8) -0.007(4) 0.012(3)
C57 0.256(10) 0.325(12) 0.148(8) 0.146(8) -0.126(7) -0.269(10)
C58 0.049(2) 0.234(8) 0.256(10) 0.206(8) 0.039(4) 0.058(3)
C59 0.129(6) 0.105(4) 0.277(12) 0.015(6) 0.024(6) 0.081(4)
C60 0.167(5) 0.051(2) 0.092(5) 0.019(2) -0.031(4) 0.000(3)
C65 0.32(2) 0.36(2) 0.31(2) -0.015(18) 0.023(17) 0.037(18)
C66 0.74(3) 0.059(4) 0.246(13) -0.057(6) -0.042(15) 0.169(9)
C68 0.36(2) 0.33(2) 0.36(3) 0.11(2) -0.01(2) 0.096(19)
C69 0.0595(18) 0.0599(18) 0.068(3) 0.0290(18) 0.0017(18) 0.0100(14)
C70 0.425(16) 0.271(11) 0.083(6) 0.110(7) 0.133(8) 0.296(13)
C75 0.153(6) 0.108(4) 0.161(8) 0.021(4) 0.034(5) 0.071(5)
C76 0.39(3) 0.280(19) 0.34(2) 0.057(17) 0.01(2) 0.064(18)
C77 0.0294(15) 0.239(7) 0.269(9) 0.219(7) 0.030(3) 0.019(3)
C80 0.370(14) 0.058(3) 0.128(7) -0.037(3) -0.146(8) 0.082(5)
C83 0.203(12) 0.229(14) 0.254(17) 0.071(12) 0.010(11) 0.039(11)
C90 0.131(5) 0.135(5) 0.094(6) 0.076(4) -0.015(4) -0.052(4)
Pt1 0.05746(7) 0.05649(7) 0.03586(14) 0.00809(6) 0.00171(6) 0.01257(5)
Pt4 0.06474(8) 0.05577(7) 0.03855(14) 0.01138(6) 0.00881(6) 0.02060(5)
I2 0.1366(3) 0.08386(19) 0.0498(3) 0.00000(16) 0.00771(19) 0.03190(18)
I3 0.1127(2) 0.0899(2) 0.0448(3) -0.00421(16) -0.00821(17) 0.01340(17)
P1 0.0840(8) 0.431(3) 0.0274(9) -0.0822(13) -0.0279(6) 0.1755(15)
P2 0.0628(5) 0.0890(7) 0.0678(10) 0.0293(6) -0.0049(5) 0.0259(5)
P5 0.0488(4) 0.0800(6) 0.0652(9) 0.0205(5) 0.0230(4) 0.0259(4)
P6 0.0210(3) 0.288(2) 0.0149(8) -0.0101(8) -0.0090(3) 0.0569(6)
C1 0.109(3) 0.0399(15) 0.071(4) 0.0204(19) 0.031(2) -0.0291(17)
C2 0.0154(8) 0.0437(13) 0.092(3) 0.0264(16) 0.0179(12) 0.0081(8)
C3 0.0138(8) 0.0597(15) 0.040(2) 0.0094(14) -0.0045(9) 0.0140(9)
C4 0.0584(16) 0.0401(14) 0.046(3) -0.0001(14) -0.0308(16) -0.0249(12)
C7 0.111(4) 0.099(3) 0.064(4) 0.012(3) -0.061(3) -0.062(3)
C8 0.0359(12) 0.0392(13) 0.131(4) 0.067(2) -0.0098(17) -0.0039(10)
C12 0.089(3) 0.185(5) 0.049(4) 0.029(3) 0.050(2) 0.098(4)
C13 0.386(12) 0.083(3) 0.091(5) 0.055(3) 0.131(6) 0.147(6)
C14 0.137(5) 0.140(5) 0.067(5) -0.013(4) -0.059(4) 0.069(4)
C15 0.0298(13) 0.190(5) 0.059(4) 0.059(3) -0.0284(16) 0.011(2)
C17 0.0230(9) 0.0703(16) 0.044(3) 0.0411(16) 0.0084(10) 0.0252(10)
C18 0.081(2) 0.0401(13) 0.037(3) 0.0156(14) 0.0081(17) 0.0170(13)
C19 0.139(4) 0.089(3) 0.027(3) -0.026(2) -0.037(3) 0.069(3)
C20 0.0393(11) 0.0505(13) 0.017(2) 0.0100(13) 0.0082(11) 0.0194(10)
C21 0.0702(19) 0.0500(15) 0.025(3) -0.0154(15) 0.0239(16) 0.0014(13)
C22 0.099(3) 0.061(2) 0.094(4) -0.052(2) -0.041(3) 0.041(2)
C23 0.0234(11) 0.089(2) 0.060(3) -0.028(2) -0.0083(13) 0.0279(13)
C26 0.120(3) 0.0599(19) 0.046(3) -0.0006(17) 0.019(2) 0.060(2)
C27 0.118(3) 0.070(2) 0.059(4) 0.041(2) 0.040(3) 0.059(2)
C28 0.079(2) 0.0297(11) 0.028(3) 0.0101(12) 0.0225(18) -0.0109(12)
C34 0.162(5) 0.101(3) 0.063(4) 0.061(3) 0.008(3) 0.082(3)
C35 0.149(5) 0.081(3) 0.124(6) 0.035(3) -0.078(4) -0.053(3)
C45 0.071(2) 0.080(3) 0.076(4) 0.002(2) -0.053(2) -0.042(2)
C56 0.107(5) 0.385(14) 0.481(19) 0.374(15) 0.181(8) 0.136(7)
C61 0.193(6) 0.147(5) 0.248(9) 0.138(6) 0.100(6) 0.150(5)
C62 0.148(5) 0.078(3) 0.140(6) -0.070(3) 0.088(4) -0.069(3)
C63 0.060(2) 0.192(6) 0.209(8) 0.162(6) -0.070(4) -0.031(3)
C64 0.121(4) 0.091(3) 0.113(5) 0.040(3) 0.102(4) 0.030(3)
C67 0.055(2) 0.267(9) 0.200(8) 0.139(7) 0.052(4) 0.080(4)
C73 0.38(3) 0.35(2) 0.44(3) 0.22(2) 0.09(2) 0.15(2)
C78 0.285(10) 0.112(4) 0.114(7) 0.082(4) -0.040(6) 0.068(5)
C82 0.099(4) 0.207(7) 0.148(7) 0.008(6) 0.035(4) 0.101(5)
C86 0.089(4) 0.199(8) 0.147(7) -0.001(6) 0.064(4) 0.049(5)
C87 0.240(17) 0.237(16) 0.31(2) 0.101(14) 0.049(15) 0.070(14)
C88 0.243(16) 0.202(12) 0.36(2) 0.141(13) 0.026(15) 0.118(13)
C93 0.231(13) 0.223(12) 0.248(15) 0.062(11) 0.049(11) 0.061(10)
C94 0.320(9) 0.0202(13) 0.076(4) 0.0295(17) 0.020(4) 0.040(3)

loop_
_atom_type_symbol
_atom_type_description
_atom_type_scat_dispersion_real
_atom_type_scat_dispersion_imag
_atom_type_scat_source
C C 0.0033 0.0016 'International Tables Vol C Tables 4.2.6.8 and 6.1.1.4'
H H 0.0000 0.0000 'International Tables Vol C Tables 4.2.6.8 and 6.1.1.4'
I I -0.4742 1.8119 'International Tables Vol C Tables 4.2.6.8 and 6.1.1.4'
P P 0.1023 0.0942 'International Tables Vol C Tables 4.2.6.8 and 6.1.1.4'
Pt Pt -1.7033 8.3905 'International Tables Vol C Tables 4.2.6.8 and 6.1.1.4'
O O 0.0106 0.0060 'International Tables Vol C Tables 4.2.6.8 and 6.1.1.4'

loop_
_geom_angle_atom_site_label_1
_geom_angle_atom_site_label_2
_geom_angle_atom_site_label_3
_geom_angle
_geom_angle_site_symmetry_1
_geom_angle_site_symmetry_3
C9 Pt2 P4 89.17(7) . .
C9 Pt2 P3 90.02(7) . .
P4 Pt2 P3 175.01(4) . .
C9 Pt2 I1 176.71(8) . .
P4 Pt2 I1 90.74(3) . .
P3 Pt2 I1 89.78(3) . .
C5 Pt3 P8 86.66(12) . .
C5 Pt3 P7 90.94(11) . .
P8 Pt3 P7 175.02(4) . .
C5 Pt3 I4 177.39(10) . .
P8 Pt3 I4 90.80(4) . .
P7 Pt3 I4 91.64(3) . .
C11 P3 C58 103.7(3) . .
C11 P3 C57 104.3(3) . .
C58 P3 C57 119.0(5) . .
C11 P3 Pt2 115.77(13) . .
C58 P3 Pt2 106.1(2) . .
C57 P3 Pt2 108.4(3) . .
C43 P4 C41 104.9(5) . .
C43 P4 C75 112.0(4) . .
C41 P4 C75 103.3(4) . .
C43 P4 Pt2 102.7(3) . .
C41 P4 Pt2 125.4(4) . .
C75 P4 Pt2 108.5(3) . .
C65 P7 C37 84.1(8) . .
C65 P7 C70 144.2(9) . .
C37 P7 C70 91.3(3) . .
C65 P7 Pt3 105.8(8) . .
C37 P7 Pt3 119.3(2) . .
C70 P7 Pt3 107.3(2) . .
C90 P8 C16 107.2(3) . .
C90 P8 C53 118.8(4) . .
C16 P8 C53 122.4(5) . .
C90 P8 Pt3 96.5(3) . .
C16 P8 Pt3 114.94(15) . .
C53 P8 Pt3 93.2(4) . .
C6 C5 Pt3 175.9(3) . .
C5 C6 C49 173.7(3) . .
C10 C9 Pt2 170.3(3) . .
C9 C10 C29 169.4(4) . 1_454
C60 C11 P3 112.3(4) . .
C60 C11 H11A 109.2 . .
P3 C11 H11A 109.1 . .
C60 C11 H11B 109.1 . .
P3 C11 H11B 109.1 . .
H11A C11 H11B 107.9 . .
C55 C16 P8 110.0(4) . .
C55 C16 H16A 109.7 . .
P8 C16 H16A 109.7 . .
C55 C16 H16B 109.7 . .
P8 C16 H16B 109.6 . .
H16A C16 H16B 108.2 . .
C25 C24 C30 119.8(3) . .
C25 C24 C31 120.6(4) . .
C30 C24 C31 118.6(4) . .
C51 C25 C24 120.7(4) . .
C51 C25 H25 119.6 . .
C24 C25 H25 119.6 . .
C69 C29 C51 120.4(3) . .
C69 C29 C10 116.7(3) . 1_656
C51 C29 C10 122.8(2) . 1_656
C69 C30 C24 119.2(3) . .
C69 C30 H30 120.4 . .
C24 C30 H30 120.4 . .
C32 C31 C33 121.8(4) . .
C32 C31 C24 119.5(4) . .
C33 C31 C24 117.8(4) . .
C31 C32 C48 114.8(4) . 2_866
C31 C32 H32 122.6 . .
C48 C32 H32 122.6 2_866 .
C50 C33 C31 120.2(4) 2_866 .
C50 C33 H33 119.9 2_866 .
C31 C33 H33 119.9 . .
C38 C37 P7 120.6(4) . .
C38 C37 H37A 107.1 . .
P7 C37 H37A 107.1 . .
C38 C37 H37B 107.2 . .
P7 C37 H37B 107.2 . .
H37A C37 H37B 106.8 . .
C37 C38 H38A 109.5 . .
C37 C38 H38B 109.5 . .
H38A C38 H38B 109.5 . .
C37 C38 H38C 109.4 . .
H38A C38 H38C 109.5 . .
H38B C38 H38C 109.5 . .
C77 C41 P4 106.6(4) . .
C77 C41 H41A 110.1 . .
P4 C41 H41A 110.2 . .
C77 C41 H41B 110.7 . .
P4 C41 H41B 110.7 . .
H41A C41 H41B 108.6 . .
C54 C43 P4 125.7(9) . .
C54 C43 H43A 106.1 . .
P4 C43 H43A 106.1 . .
C54 C43 H43B 105.8 . .
P4 C43 H43B 105.7 . .
H43A C43 H43B 106.2 . .
C49 C48 C32 123.7(5) . 2_866
C49 C48 H48 118.2 . .
C32 C48 H48 118.2 2_866 .
C48 C49 C50 117.9(4) . .
C48 C49 C6 118.8(3) . .
C50 C49 C6 122.6(2) . .
C33 C50 C49 120.3(3) 2_866 .
C33 C50 H50 119.8 2_866 .
C49 C50 H50 119.8 . .
C25 C51 C29 119.5(3) . .
C25 C51 H51 120.2 . .
C29 C51 H51 120.3 . .
C90 C52 H52A 109.5 . .
C90 C52 H52B 109.5 . .
H52A C52 H52B 109.5 . .
C90 C52 H52C 109.5 . .
H52A C52 H52C 109.5 . .
H52B C52 H52C 109.5 . .
C68 C53 P8 88.2(11) . .
C68 C53 H53A 114.4 . .
P8 C53 H53A 113.9 . .
C68 C53 H53B 113.6 . .
P8 C53 H53B 113.9 . .
H53A C53 H53B 111.2 . .
C43 C54 H54A 109.4 . .
C43 C54 H54B 109.4 . .
H54A C54 H54B 109.5 . .
C43 C54 H54C 109.6 . .
H54A C54 H54C 109.5 . .
H54B C54 H54C 109.5 . .
C16 C55 H55A 109.4 . .
C16 C55 H55B 109.5 . .
H55A C55 H55B 109.5 . .
C16 C55 H55C 109.5 . .
H55A C55 H55C 109.5 . .
H55B C55 H55C 109.5 . .
C80 C57 P3 114.5(7) . .
C80 C57 H57A 108.7 . .
P3 C57 H57A 108.6 . .
C80 C57 H57B 108.6 . .
P3 C57 H57B 108.6 . .
H57A C57 H57B 107.5 . .
C59 C58 P3 124.0(5) . .
C59 C58 H58A 106.3 . .
P3 C58 H58A 106.3 . .
C59 C58 H58B 106.4 . .
P3 C58 H58B 106.3 . .
H58A C58 H58B 106.4 . .
C58 C59 H59A 109.5 . .
C58 C59 H59B 109.5 . .
H59A C59 H59B 109.5 . .
C58 C59 H59C 109.4 . .
H59A C59 H59C 109.5 . .
H59B C59 H59C 109.5 . .
C11 C60 H60A 109.4 . .
C11 C60 H60B 109.5 . .
H60A C60 H60B 109.5 . .
C11 C60 H60C 109.5 . .
H60A C60 H60C 109.5 . .
H60B C60 H60C 109.5 . .
C83 C65 P7 116.8(16) . .
C83 C65 H65A 108.3 . .
P7 C65 H65A 108.1 . .
C83 C65 H65B 108.0 . .
P7 C65 H65B 108.0 . .
H65A C65 H65B 107.2 . .
C70 C66 H66A 109.4 . .
C70 C66 H66B 109.4 . .
H66A C66 H66B 109.5 . .
C70 C66 H66C 109.6 . .
H66A C66 H66C 109.5 . .
H66B C66 H66C 109.5 . .
C53 C68 H68A 109.2 . .
C53 C68 H68B 109.3 . .
H68A C68 H68B 109.5 . .
C53 C68 H68C 109.9 . .
H68A C68 H68C 109.5 . .
H68B C68 H68C 109.5 . .
C29 C69 C30 120.1(4) . .
C29 C69 H69 120.0 . .
C30 C69 H69 120.0 . .
C66 C70 P7 134.5(8) . .
C66 C70 H70A 103.7 . .
P7 C70 H70A 103.5 . .
C66 C70 H70B 103.5 . .
P7 C70 H70B 103.5 . .
H70A C70 H70B 105.3 . .
C76 C75 P4 107.7(9) . .
C76 C75 H75A 110.2 . .
P4 C75 H75A 110.2 . .
C76 C75 H75B 110.3 . .
P4 C75 H75B 110.1 . .
H75A C75 H75B 108.4 . .
C75 C76 H76A 109.2 . .
C75 C76 H76B 109.6 . .
H76A C76 H76B 109.5 . .
C75 C76 H76C 109.6 . .
H76A C76 H76C 109.5 . .
H76B C76 H76C 109.5 . .
C41 C77 H77A 109.7 . .
C41 C77 H77B 109.6 . .
H77A C77 H77B 109.5 . .
C41 C77 H77C 109.1 . .
H77A C77 H77C 109.5 . .
H77B C77 H77C 109.5 . .
C57 C80 H80A 109.3 . .
C57 C80 H80B 109.5 . .
H80A C80 H80B 109.5 . .
C57 C80 H80C 109.6 . .
H80A C80 H80C 109.5 . .
H80B C80 H80C 109.5 . .
C65 C83 H83A 108.9 . .
C65 C83 H83B 109.8 . .
H83A C83 H83B 109.5 . .
C65 C83 H83C 109.7 . .
H83A C83 H83C 109.5 . .
H83B C83 H83C 109.5 . .
C52 C90 P8 113.1(6) . .
C52 C90 H90A 109.0 . .
P8 C90 H90A 108.9 . .
C52 C90 H90B 108.9 . .
P8 C90 H90B 109.0 . .
H90A C90 H90B 107.8 . .
C1 Pt1 P6 85.39(13) . .
C1 Pt1 P5 88.30(12) . .
P6 Pt1 P5 171.68(5) . .
C1 Pt1 I3 175.35(17) . .
P6 Pt1 I3 95.52(3) . .
P5 Pt1 I3 91.21(3) . .
C7 Pt4 P1 90.7(2) . .
C7 Pt4 P2 85.8(2) . .
P1 Pt4 P2 175.71(6) . .
C7 Pt4 I2 175.14(16) . .
P1 Pt4 I2 92.23(3) . .
P2 Pt4 I2 91.47(4) . .
C35 P1 C12 104.2(2) . .
C35 P1 C87 97.9(5) . .
C12 P1 C87 104.4(6) . .
C35 P1 Pt4 126.7(2) . .
C12 P1 Pt4 121.68(13) . .
C87 P1 Pt4 95.7(5) . .
C67 P2 C34 103.9(3) . .
C67 P2 C13 118.0(4) . .
C34 P2 C13 96.8(2) . .
C67 P2 Pt4 105.5(2) . .
C34 P2 Pt4 116.00(17) . .
C13 P2 Pt4 116.3(3) . .
C45 P5 C63 104.4(3) . .
C45 P5 C14 109.4(2) . .
C63 P5 C14 95.3(3) . .
C45 P5 Pt1 117.15(19) . .
C63 P5 Pt1 115.85(13) . .
C14 P5 Pt1 112.4(2) . .
C84A P6 C15 103.2(9) . .
C84A P6 C46 83.8(9) . .
C15 P6 C46 105.71(18) . .
C84A P6 Pt1 98.1(9) . .
C15 P6 Pt1 129.85(12) . .
C46 P6 Pt1 121.45(17) . .
C2 C1 Pt1 173.7(4) . .
C1 C2 C3 177.5(3) . .
C21 C3 C4 114.2(3) 1_556 .
C21 C3 C2 120.4(2) 1_556 .
C4 C3 C2 125.1(3) . .
C28 C4 C3 124.9(4) 1_556 .
C28 C4 H4 117.5 1_556 .
C3 C4 H4 117.5 . .
C8 C7 Pt4 165.9(5) . .
C7 C8 C17 176.5(4) . .
C86 C12 P1 113.9(5) . .
C86 C12 H12A 108.8 . .
P1 C12 H12A 108.8 . .
C86 C12 H12B 108.8 . .
P1 C12 H12B 108.8 . .
H12A C12 H12B 107.6 . .
C94 C13 P2 118.6(5) . .
C94 C13 H13A 107.7 . .
P2 C13 H13A 107.6 . .
C94 C13 H13B 107.7 . .
P2 C13 H13B 107.7 . .
H13A C13 H13B 107.1 . .
C61 C14 P5 102.6(4) . .
C61 C14 H14A 111.3 . .
P5 C14 H14A 111.2 . .
C61 C14 H14B 111.2 . .
P5 C14 H14B 111.2 . .
H14A C14 H14B 109.1 . .
C82 C15 P6 96.0(4) . .
C82 C15 H15A 112.5 . .
P6 C15 H15A 112.5 . .
C82 C15 H15B 112.7 . .
P6 C15 H15B 112.5 . .
H15A C15 H15B 110.1 . .
C26 C17 C18 121.0(4) . .
C26 C17 C8 121.5(3) . .
C18 C17 C8 117.4(2) . .
C19 C18 C17 116.0(3) . .
C19 C18 H18 122.0 . .
C17 C18 H18 122.0 . .
C18 C19 C20 120.2(4) . .
C18 C19 H19 119.9 . .
C20 C19 H19 119.9 . .
C27 C20 C19 123.3(4) . .
C27 C20 C23 120.8(3) . 2_765
C19 C20 C23 114.4(3) . 2_765
C3 C21 C22 128.6(3) 1_554 .
C3 C21 H21 115.7 1_554 .
C22 C21 H21 115.7 . .
C21 C22 C23 104.0(5) . .
C21 C22 H22 128.0 . .
C23 C22 H22 128.0 . .
C28 C23 C22 128.1(4) . .
C28 C23 C20 123.1(3) . 2_765
C22 C23 C20 108.1(4) . 2_765
C17 C26 C27 123.0(4) . .
C17 C26 H26 118.5 . .
C27 C26 H26 118.5 . .
C20 C27 C26 114.3(4) . .
C20 C27 H27 122.9 . .
C26 C27 H27 122.9 . .
C4 C28 C23 119.7(3) 1_554 .
C4 C28 H28 120.2 1_554 .
C23 C28 H28 120.2 . .
C78 C34 P2 119.1(5) . .
C78 C34 H34A 107.5 . .
P2 C34 H34A 107.6 . .
C78 C34 H34B 107.5 . .
P2 C34 H34B 107.5 . .
H34A C34 H34B 107.0 . .
C93 C35 P1 105.2(6) . .
C93 C35 H35A 110.9 . .
P1 C35 H35A 110.6 . .
C93 C35 H35B 110.6 . .
P1 C35 H35B 110.7 . .
H35A C35 H35B 108.8 . .
C62 C45 P5 117.8(4) . .
C62 C45 H45A 107.9 . .
P5 C45 H45A 107.9 . .
C62 C45 H45B 107.8 . .
P5 C45 H45B 107.8 . .
H45A C45 H45B 107.2 . .
C67 C56 H56A 109.5 . .
C67 C56 H56B 109.2 . .
H56A C56 H56B 109.5 . .
C67 C56 H56C 109.7 . .
H56A C56 H56C 109.5 . .
H56B C56 H56C 109.5 . .
C14 C61 H61A 109.4 . .
C14 C61 H61B 109.4 . .
H61A C61 H61B 109.5 . .
C14 C61 H61C 109.6 . .
H61A C61 H61C 109.5 . .
H61B C61 H61C 109.5 . .
C45 C62 H62A 109.5 . .
C45 C62 H62B 109.4 . .
H62A C62 H62B 109.5 . .
C45 C62 H62C 109.5 . .
H62A C62 H62C 109.5 . .
H62B C62 H62C 109.5 . .
C64 C63 P5 115.6(4) . .
C64 C63 H63A 108.4 . .
P5 C63 H63A 108.4 . .
C64 C63 H63B 108.4 . .
P5 C63 H63B 108.4 . .
H63A C63 H63B 107.5 . .
C63 C64 H64A 109.5 . .
C63 C64 H64B 109.4 . .
H64A C64 H64B 109.5 . .
C63 C64 H64C 109.5 . .
H64A C64 H64C 109.5 . .
H64B C64 H64C 109.5 . .
C56 C67 P2 106.2(7) . .
C56 C67 H67A 110.5 . .
P2 C67 H67A 110.4 . .
C56 C67 H67B 110.3 . .
P2 C67 H67B 110.7 . .
H67A C67 H67B 108.7 . .
C84A C73 H73A 109.3 . .
C84A C73 H73B 109.3 . .
H73A C73 H73B 109.5 . .
C84A C73 H73C 109.8 . .
H73A C73 H73C 109.5 . .
H73B C73 H73C 109.5 . .
C34 C78 H78A 109.4 . .
C34 C78 H78B 109.5 . .
H78A C78 H78B 109.5 . .
C34 C78 H78C 109.5 . .
H78A C78 H78C 109.5 . .
H78B C78 H78C 109.5 . .
C15 C82 H82A 109.5 . .
C15 C82 H82B 109.6 . .
H82A C82 H82B 109.5 . .
C15 C82 H82C 109.4 . .
H82A C82 H82C 109.5 . .
H82B C82 H82C 109.5 . .
C12 C86 H86A 109.4 . .
C12 C86 H86B 109.5 . .
H86A C86 H86B 109.5 . .
C12 C86 H86C 109.5 . .
H86A C86 H86C 109.5 . .
H86B C86 H86C 109.5 . .
C88 C87 P1 142.9(19) . .
C88 C87 H87A 101.0 . .
P1 C87 H87A 101.3 . .
C88 C87 H87B 101.3 . .
P1 C87 H87B 101.2 . .
H87A C87 H87B 104.6 . .
C87 C88 H88A 109.7 . .
C87 C88 H88B 109.5 . .
H88A C88 H88B 109.5 . .
C87 C88 H88C 109.2 . .
H88A C88 H88C 109.5 . .
H88B C88 H88C 109.5 . .
C35 C93 H93A 109.4 . .
C35 C93 H93B 109.4 . .
H93A C93 H93B 109.5 . .
C35 C93 H93C 109.7 . .
H93A C93 H93C 109.5 . .
H93B C93 H93C 109.5 . .
C13 C94 H94A 109.5 . .
C13 C94 H94B 109.5 . .
H94A C94 H94B 109.5 . .
C13 C94 H94C 109.4 . .
H94A C94 H94C 109.5 . .
H94B C94 H94C 109.5 . .
P6 C84A C73 114.6(18) . .
P6 C84A H84A 108.3 . .
C73 C84A H84A 108.5 . .
P6 C84A H84B 108.6 . .
C73 C84A H84B 109.0 . .
H84A C84A H84B 107.6 . .
C47 C46 P6 143.5(4) . .
C47 C46 H46A 101.1 . .
P6 C46 H46A 101.0 . .
C47 C46 H46B 100.9 . .
P6 C46 H46B 101.1 . .
H46A C46 H46B 104.5 . .
C46 C47 H47A 109.5 . .
C46 C47 H47B 109.4 . .
H47A C47 H47B 109.5 . .
C46 C47 H47C 109.6 . .
H47A C47 H47C 109.5 . .
H47B C47 H47C 109.5 . .

loop_
_geom_bond_atom_site_label_1
_geom_bond_atom_site_label_2
_geom_bond_distance
_geom_bond_site_symmetry_2
Pt2 C9 1.948(3) .
Pt2 P4 2.2812(11) .
Pt2 P3 2.3214(10) .
Pt2 I1 2.6614(5) .
Pt3 C5 1.830(3) .
Pt3 P8 2.2953(11) .
Pt3 P7 2.3245(12) .
Pt3 I4 2.6502(5) .
P3 C11 1.727(5) .
P3 C58 1.810(7) .
P3 C57 1.937(8) .
P4 C43 1.656(8) .
P4 C41 1.871(6) .
P4 C75 1.950(6) .
P7 C65 1.47(2) .
P7 C37 1.806(7) .
P7 C70 1.960(9) .
P8 C90 1.637(7) .
P8 C16 1.928(6) .
P8 C53 2.034(9) .
C5 C6 1.117(5) .
C6 C49 1.658(5) .
C9 C10 1.100(5) .
C10 C29 1.556(6) 1_454
C11 C60 1.556(6) .
C11 H11A 0.9700 .
C11 H11B 0.9700 .
C16 C55 1.579(10) .
C16 H16A 0.9700 .
C16 H16B 0.9700 .
C24 C25 1.383(5) .
C24 C30 1.420(6) .
C24 C31 1.603(6) .
C25 C51 1.349(5) .
C25 H25 0.9300 .
C29 C69 1.353(4) .
C29 C51 1.438(5) .
C29 C10 1.556(6) 1_656
C30 C69 1.392(5) .
C30 H30 0.9300 .
C31 C32 1.308(6) .
C31 C33 1.394(5) .
C32 C48 1.441(6) 2_866
C32 H32 0.9300 .
C33 C50 1.324(5) 2_866
C33 H33 0.9300 .
C37 C38 1.482(8) .
C37 H37A 0.9700 .
C37 H37B 0.9700 .
C38 H38A 0.9600 .
C38 H38B 0.9600 .
C38 H38C 0.9600 .
C41 C77 1.499(10) .
C41 H41A 0.9700 .
C41 H41B 0.9700 .
C43 C54 1.470(16) .
C43 H43A 0.9700 .
C43 H43B 0.9700 .
C48 C49 1.294(5) .
C48 C32 1.441(6) 2_866
C48 H48 0.9300 .
C49 C50 1.368(5) .
C50 C33 1.324(5) 2_866
C50 H50 0.9300 .
C51 H51 0.9300 .
C52 C90 1.556(11) .
C52 H52A 0.9600 .
C52 H52B 0.9600 .
C52 H52C 0.9600 .
C53 C68 1.65(2) .
C53 H53A 0.9700 .
C53 H53B 0.9700 .
C54 H54A 0.9600 .
C54 H54B 0.9600 .
C54 H54C 0.9600 .
C55 H55A 0.9600 .
C55 H55B 0.9600 .
C55 H55C 0.9600 .
C57 C80 1.508(17) .
C57 H57A 0.9700 .
C57 H57B 0.9700 .
C58 C59 1.356(11) .
C58 H58A 0.9700 .
C58 H58B 0.9700 .
C59 H59A 0.9600 .
C59 H59B 0.9600 .
C59 H59C 0.9600 .
C60 H60A 0.9600 .
C60 H60B 0.9600 .
C60 H60C 0.9600 .
C65 C83 1.439(18) .
C65 H65A 0.9700 .
C65 H65B 0.9700 .
C66 C70 1.327(19) .
C66 H66A 0.9600 .
C66 H66B 0.9600 .
C66 H66C 0.9600 .
C68 H68A 0.9600 .
C68 H68B 0.9600 .
C68 H68C 0.9600 .
C69 H69 0.9300 .
C70 H70A 0.9700 .
C70 H70B 0.9700 .
C75 C76 1.482(18) .
C75 H75A 0.9700 .
C75 H75B 0.9700 .
C76 H76A 0.9600 .
C76 H76B 0.9600 .
C76 H76C 0.9600 .
C77 H77A 0.9600 .
C77 H77B 0.9600 .
C77 H77C 0.9600 .
C80 H80A 0.9600 .
C80 H80B 0.9600 .
C80 H80C 0.9600 .
C83 H83A 0.9600 .
C83 H83B 0.9600 .
C83 H83C 0.9600 .
C90 H90A 0.9700 .
C90 H90B 0.9700 .
Pt1 C1 1.818(5) .
Pt1 P6 2.1214(11) .
Pt1 P5 2.3402(10) .
Pt1 I3 2.6515(6) .
Pt4 C7 1.846(6) .
Pt4 P1 2.1283(15) .
Pt4 P2 2.3356(11) .
Pt4 I2 2.6598(6) .
P1 C35 1.840(9) .
P1 C12 1.879(5) .
P1 C87 1.975(15) .
P2 C67 1.843(7) .
P2 C34 1.808(5) .
P2 C13 1.839(4) .
P5 C45 1.729(3) .
P5 C63 1.817(6) .
P5 C14 1.978(6) .
P6 C84A 1.80(2) .
P6 C15 1.835(5) .
P6 C46 1.930(5) .
C1 C2 1.234(6) .
C2 C3 1.523(5) .
C3 C21 1.418(5) 1_556
C3 C4 1.427(4) .
C4 C28 1.300(5) 1_556
C4 H4 0.9300 .
C7 C8 1.118(7) .
C8 C17 1.711(6) .
C12 C86 1.515(9) .
C12 H12A 0.9700 .
C12 H12B 0.9700 .
C13 C94 1.475(11) .
C13 H13A 0.9700 .
C13 H13B 0.9700 .
C14 C61 1.463(9) .
C14 H14A 0.9700 .
C14 H14B 0.9700 .
C15 C82 1.610(9) .
C15 H15A 0.9700 .
C15 H15B 0.9700 .
C17 C26 1.274(4) .
C17 C18 1.443(5) .
C18 C19 1.337(5) .
C18 H18 0.9300 .
C19 C20 1.418(5) .
C19 H19 0.9300 .
C20 C27 1.285(5) .
C20 C23 1.612(5) 2_765
C21 C3 1.418(5) 1_554
C21 C22 1.472(6) .
C21 H21 0.9300 .
C22 C23 1.565(6) .
C22 H22 0.9300 .
C23 C28 1.308(6) .
C23 C20 1.612(5) 2_765
C26 C27 1.464(6) .
C26 H26 0.9300 .
C27 H27 0.9300 .
C28 C4 1.300(5) 1_554
C28 H28 0.9300 .
C34 C78 1.553(8) .
C34 H34A 0.9700 .
C34 H34B 0.9700 .
C35 C93 1.511(12) .
C35 H35A 0.9700 .
C35 H35B 0.9700 .
C45 C62 1.429(9) .
C45 H45A 0.9700 .
C45 H45B 0.9700 .
C56 C67 1.374(11) .
C56 H56A 0.9600 .
C56 H56B 0.9600 .
C56 H56C 0.9600 .
C61 H61A 0.9600 .
C61 H61B 0.9600 .
C61 H61C 0.9600 .
C62 H62A 0.9600 .
C62 H62B 0.9600 .
C62 H62C 0.9600 .
C63 C64 1.500(6) .
C63 H63A 0.9700 .
C63 H63B 0.9700 .
C64 H64A 0.9600 .
C64 H64B 0.9600 .
C64 H64C 0.9600 .
C67 H67A 0.9700 .
C67 H67B 0.9700 .
C73 C84A 1.67(3) .
C73 H73A 0.9600 .
C73 H73B 0.9600 .
C73 H73C 0.9600 .
C78 H78A 0.9600 .
C78 H78B 0.9600 .
C78 H78C 0.9600 .
C82 H82A 0.9600 .
C82 H82B 0.9600 .
C82 H82C 0.9600 .
C86 H86A 0.9600 .
C86 H86B 0.9600 .
C86 H86C 0.9600 .
C87 C88 1.194(16) .
C87 H87A 0.9700 .
C87 H87B 0.9700 .
C88 H88A 0.9600 .
C88 H88B 0.9600 .
C88 H88C 0.9600 .
C93 H93A 0.9600 .
C93 H93B 0.9600 .
C93 H93C 0.9600 .
C94 H94A 0.9600 .
C94 H94B 0.9600 .
C94 H94C 0.9600 .
C84A H84A 0.9700 .
C84A H84B 0.9700 .
C46 C47 1.531(8) .
C46 H46A 0.9700 .
C46 H46B 0.9700 .
C47 H47A 0.9600 .
C47 H47B 0.9600 .
C47 H47C 0.9600 .

loop_
_geom_torsion_atom_site_label_1
_geom_torsion_atom_site_label_2
_geom_torsion_atom_site_label_3
_geom_torsion_atom_site_label_4
_geom_torsion
_geom_torsion_site_symmetry_1
_geom_torsion_site_symmetry_4
C9 Pt2 P3 C11 136.09(16) . .
P4 Pt2 P3 C11 -143.3(5) . .
I1 Pt2 P3 C11 -47.19(13) . .
C9 Pt2 P3 C58 -109.5(2) . .
P4 Pt2 P3 C58 -28.9(6) . .
I1 Pt2 P3 C58 67.2(2) . .
C9 Pt2 P3 C57 19.4(4) . .
P4 Pt2 P3 C57 100.0(7) . .
I1 Pt2 P3 C57 -163.9(4) . .
C9 Pt2 P4 C43 -129.7(3) . .
P3 Pt2 P4 C43 149.6(6) . .
I1 Pt2 P4 C43 53.6(3) . .
C9 Pt2 P4 C41 -10.8(3) . .
P3 Pt2 P4 C41 -91.5(6) . .
I1 Pt2 P4 C41 172.5(3) . .
C9 Pt2 P4 C75 111.6(3) . .
P3 Pt2 P4 C75 30.9(6) . .
I1 Pt2 P4 C75 -65.1(3) . .
C5 Pt3 P7 C65 137.2(9) . .
P8 Pt3 P7 C65 76.1(10) . .
I4 Pt3 P7 C65 -43.2(9) . .
C5 Pt3 P7 C37 -130.7(3) . .
P8 Pt3 P7 C37 168.2(5) . .
I4 Pt3 P7 C37 48.9(3) . .
C5 Pt3 P7 C70 -28.9(4) . .
P8 Pt3 P7 C70 -90.0(6) . .
I4 Pt3 P7 C70 150.7(3) . .
C5 Pt3 P8 C90 125.9(2) . .
P7 Pt3 P8 C90 -172.9(4) . .
I4 Pt3 P8 C90 -53.53(19) . .
C5 Pt3 P8 C16 13.5(3) . .
P7 Pt3 P8 C16 74.7(5) . .
I4 Pt3 P8 C16 -166.0(2) . .
C5 Pt3 P8 C53 -114.7(4) . .
P7 Pt3 P8 C53 -53.4(6) . .
I4 Pt3 P8 C53 65.9(4) . .
P8 Pt3 C5 C6 130(6) . .
P7 Pt3 C5 C6 -46(6) . .
I4 Pt3 C5 C6 143(3) . .
Pt3 C5 C6 C49 -142(4) . .
P4 Pt2 C9 C10 86.2(14) . .
P3 Pt2 C9 C10 -98.7(14) . .
I1 Pt2 C9 C10 174.7(7) . .
Pt2 C9 C10 C29 -153.8(11) . 1_454
C58 P3 C11 C60 66.8(3) . .
C57 P3 C11 C60 -58.4(5) . .
Pt2 P3 C11 C60 -177.5(2) . .
C90 P8 C16 C55 -43.5(5) . .
C53 P8 C16 C55 174.0(3) . .
Pt3 P8 C16 C55 62.5(3) . .
C30 C24 C25 C51 1.7(5) . .
C31 C24 C25 C51 170.2(3) . .
C25 C24 C30 C69 -3.9(5) . .
C31 C24 C30 C69 -172.6(3) . .
C25 C24 C31 C32 -18.3(6) . .
C30 C24 C31 C32 150.4(4) . .
C25 C24 C31 C33 150.9(4) . .
C30 C24 C31 C33 -40.5(5) . .
C33 C31 C32 C48 0.1(7) . 2_866
C24 C31 C32 C48 168.9(4) . 2_866
C32 C31 C33 C50 -4.0(7) . 2_866
C24 C31 C33 C50 -172.9(3) . 2_866
C65 P7 C37 C38 -72.6(10) . .
C70 P7 C37 C38 71.8(6) . .
Pt3 P7 C37 C38 -177.4(4) . .
C43 P4 C41 C77 61.8(9) . .
C75 P4 C41 C77 179.3(7) . .
Pt2 P4 C41 C77 -56.1(9) . .
C41 P4 C43 C54 -13.3(13) . .
C75 P4 C43 C54 -124.7(12) . .
Pt2 P4 C43 C54 119.1(11) . .
C32 C48 C49 C50 14.7(6) 2_866 .
C32 C48 C49 C6 -174.7(4) 2_866 .
C5 C6 C49 C48 -123(3) . .
C5 C6 C49 C50 47(3) . .
C48 C49 C50 C33 -10.2(5) . 2_866
C6 C49 C50 C33 179.6(3) . 2_866
C24 C25 C51 C29 2.3(5) . .
C69 C29 C51 C25 -4.3(4) . .
C10 C29 C51 C25 175.2(3) 1_656 .
C90 P8 C53 C68 -129.5(8) . .
C16 P8 C53 C68 9.0(8) . .
Pt3 P8 C53 C68 131.3(7) . .
C11 P3 C57 C80 -56.6(5) . .
C58 P3 C57 C80 -171.4(5) . .
Pt2 P3 C57 C80 67.3(5) . .
C11 P3 C58 C59 -168.1(7) . .
C57 P3 C58 C59 -53.0(8) . .
Pt2 P3 C58 C59 69.5(7) . .
C37 P7 C65 C83 171.6(18) . .
C70 P7 C65 C83 87.4(19) . .
Pt3 P7 C65 C83 -69.6(19) . .
C51 C29 C69 C30 2.1(5) . .
C10 C29 C69 C30 -177.4(3) 1_656 .
C24 C30 C69 C29 1.9(5) . .
C65 P7 C70 C66 152.3(16) . .
C37 P7 C70 C66 70.5(11) . .
Pt3 P7 C70 C66 -50.9(11) . .
C43 P4 C75 C76 -115.4(10) . .
C41 P4 C75 C76 132.2(11) . .
Pt2 P4 C75 C76 -2.8(11) . .
C16 P8 C90 C52 -56.5(5) . .
C53 P8 C90 C52 87.6(7) . .
Pt3 P8 C90 C52 -175.2(4) . .
C7 Pt4 P1 C35 -151.5(3) . .
P2 Pt4 P1 C35 -117.3(9) . .
I2 Pt4 P1 C35 32.4(2) . .
C7 Pt4 P1 C12 -6.6(3) . .
P2 Pt4 P1 C12 27.6(12) . .
I2 Pt4 P1 C12 177.3(3) . .
C7 Pt4 P1 C87 104.2(6) . .
P2 Pt4 P1 C87 138.4(11) . .
I2 Pt4 P1 C87 -71.9(6) . .
C7 Pt4 P2 C67 -109.3(3) . .
P1 Pt4 P2 C67 -143.7(10) . .
I2 Pt4 P2 C67 66.6(3) . .
C7 Pt4 P2 C34 136.3(3) . .
P1 Pt4 P2 C34 102.0(10) . .
I2 Pt4 P2 C34 -47.7(2) . .
C7 Pt4 P2 C13 23.5(3) . .
P1 Pt4 P2 C13 -10.8(11) . .
I2 Pt4 P2 C13 -160.5(2) . .
C1 Pt1 P5 C45 -16.7(3) . .
P6 Pt1 P5 C45 23.9(4) . .
I3 Pt1 P5 C45 167.9(2) . .
C1 Pt1 P5 C63 -140.7(3) . .
P6 Pt1 P5 C63 -100.0(5) . .
I3 Pt1 P5 C63 43.9(3) . .
C1 Pt1 P5 C14 111.2(2) . .
P6 Pt1 P5 C14 151.8(4) . .
I3 Pt1 P5 C14 -64.19(18) . .
C1 Pt1 P6 C84A -117.8(9) . .
P5 Pt1 P6 C84A -158.6(9) . .
I3 Pt1 P6 C84A 57.6(9) . .
C1 Pt1 P6 C15 -3.0(3) . .
P5 Pt1 P6 C15 -43.8(5) . .
I3 Pt1 P6 C15 172.4(3) . .
C1 Pt1 P6 C46 154.5(2) . .
P5 Pt1 P6 C46 113.7(3) . .
I3 Pt1 P6 C46 -30.1(2) . .
P6 Pt1 C1 C2 -40(3) . .
P5 Pt1 C1 C2 134(3) . .
I3 Pt1 C1 C2 -142(2) . .
Pt1 C1 C2 C3 19(10) . .
C1 C2 C3 C21 74(8) . 1_556
C1 C2 C3 C4 -113(8) . .
C21 C3 C4 C28 0.0(5) 1_556 1_556
C2 C3 C4 C28 -173.3(3) . 1_556
P1 Pt4 C7 C8 42(2) . .
P2 Pt4 C7 C8 -136(2) . .
I2 Pt4 C7 C8 168.1(7) . .
Pt4 C7 C8 C17 -177(100) . .
C35 P1 C12 C86 76.6(4) . .
C87 P1 C12 C86 178.8(6) . .
Pt4 P1 C12 C86 -75.0(3) . .
C67 P2 C13 C94 -176.4(5) . .
C34 P2 C13 C94 -66.8(5) . .
Pt4 P2 C13 C94 56.7(5) . .
C45 P5 C14 C61 79.8(6) . .
C63 P5 C14 C61 -172.9(5) . .
Pt1 P5 C14 C61 -52.1(5) . .
C84A P6 C15 C82 -173.1(9) . .
C46 P6 C15 C82 -85.9(3) . .
Pt1 P6 C15 C82 74.3(3) . .
C7 C8 C17 C26 -91(6) . .
C7 C8 C17 C18 86(6) . .
C26 C17 C18 C19 -5.3(5) . .
C8 C17 C18 C19 177.9(3) . .
C17 C18 C19 C20 10.8(6) . .
C18 C19 C20 C27 -17.4(7) . .
C18 C19 C20 C23 176.1(4) . 2_765
C3 C21 C22 C23 0.2(5) 1_554 .
C21 C22 C23 C28 -6.2(5) . .
C21 C22 C23 C20 -176.6(3) . 2_765
C18 C17 C26 C27 4.6(6) . .
C8 C17 C26 C27 -178.7(3) . .
C19 C20 C27 C26 15.5(6) . .
C23 C20 C27 C26 -178.9(3) 2_765 .
C17 C26 C27 C20 -9.5(6) . .
C22 C23 C28 C4 9.0(6) . 1_554
C20 C23 C28 C4 178.2(3) 2_765 1_554
C67 P2 C34 C78 53.1(5) . .
C13 P2 C34 C78 -67.9(6) . .
Pt4 P2 C34 C78 168.4(4) . .
C12 P1 C35 C93 -71.2(7) . .
C87 P1 C35 C93 -178.3(9) . .
Pt4 P1 C35 C93 78.5(7) . .
C63 P5 C45 C62 67.7(5) . .
C14 P5 C45 C62 168.8(5) . .
Pt1 P5 C45 C62 -61.9(5) . .
C45 P5 C63 C64 48.5(6) . .
C14 P5 C63 C64 -63.2(6) . .
Pt1 P5 C63 C64 178.8(4) . .
C34 P2 C67 C56 -169.1(5) . .
C13 P2 C67 C56 -63.5(6) . .
Pt4 P2 C67 C56 68.4(6) . .
C35 P1 C87 C88 170(3) . .
C12 P1 C87 C88 63(3) . .
Pt4 P1 C87 C88 -62(3) . .
C15 P6 C84A C73 -69.1(18) . .
C46 P6 C84A C73 -173.8(18) . .
Pt1 P6 C84A C73 65.2(17) . .
C84A P6 C46 C47 -107.9(11) . .
C15 P6 C46 C47 150.0(7) . .
Pt1 P6 C46 C47 -12.2(7) . .
